data_1550682
loop_
_publ_author_name
'Ramler, Jacqueline'
'Poater, Jordi'
'Hrisch, Florian'
'Ritschel, Benedikt'
'Fischer, Ingo'
'Bickelhaupt, F. Matthias'
'Lichtenberg, Crispin'

_publ_section_title
;
 Carbon Monoxide Insertion at a Heavy p-Block Element: Unprecedented
 Formation of a Cationic Bismuth Carbamoyl
;
_journal_name_full 'Chemical Science'
_journal_paper_doi 10.1039/C9SC00278B
_journal_year 2019
_chemical_formula_moiety 'C34.2 H30.2 Bi F3 N4.44 O3 S, 0.56(C5 H5 N)'
_chemical_formula_sum 'C37 H33 Bi F3 N5 O3 S'
_chemical_formula_weight 893.72
_space_group_crystal_system monoclinic
_space_group_IT_number 14
_space_group_name_Hall '-P 2ybc'
_space_group_name_H-M_alt 'P 1 21/c 1'
_symmetry_space_group_name_Hall '-P 2ybc'
_symmetry_space_group_name_H-M 'P 1 21/c 1'
_atom_sites_solution_hydrogens geom
_atom_sites_solution_primary dual
_audit_creation_date 2018-05-29
_audit_creation_method
;
Olex2 1.2
(compiled 2018.05.18 svn.r3508 for OlexSys, GUI svn.r5497)
;
_audit_update_record
;
2019-01-17 deposited with the CCDC.    2019-02-28 downloaded from the CCDC.
;
_cell_angle_alpha 90
_cell_angle_beta 96.575(2)
_cell_angle_gamma 90
_cell_formula_units_Z 4
_cell_length_a 11.2452(6)
_cell_length_b 16.0336(7)
_cell_length_c 19.9108(11)
_cell_measurement_reflns_used 9882
_cell_measurement_temperature 100.0
_cell_measurement_theta_max 26.75
_cell_measurement_theta_min 2.36
_cell_volume 3566.3(3)
_computing_cell_refinement 'SAINT v8.37A (Bruker, 2015)'
_computing_data_reduction 'SAINT v8.37A (Bruker, 2015)'
_computing_molecular_graphics 'Olex2 (Dolomanov et al., 2009)'
_computing_publication_material 'Olex2 (Dolomanov et al., 2009)'
_computing_structure_refinement 'ShelXL (Sheldrick, 2015)'
_computing_structure_solution 'XT (Sheldrick, 2015)'
_diffrn_ambient_temperature 100.0
_diffrn_measured_fraction_theta_full 0.999
_diffrn_measured_fraction_theta_max 0.998
_diffrn_measurement_device_type 'Bruker APEX-II CCD'
_diffrn_measurement_method '\f and \w scans'
_diffrn_radiation_type MoK\a
_diffrn_radiation_wavelength 0.71073
_diffrn_reflns_av_R_equivalents 0.0374
_diffrn_reflns_av_unetI/netI 0.0214
_diffrn_reflns_Laue_measured_fraction_full 0.999
_diffrn_reflns_Laue_measured_fraction_max 0.998
_diffrn_reflns_limit_h_max 14
_diffrn_reflns_limit_h_min -14
_diffrn_reflns_limit_k_max 20
_diffrn_reflns_limit_k_min -19
_diffrn_reflns_limit_l_max 25
_diffrn_reflns_limit_l_min -25
_diffrn_reflns_number 51137
_diffrn_reflns_point_group_measured_fraction_full 0.999
_diffrn_reflns_point_group_measured_fraction_max 0.998
_diffrn_reflns_theta_full 25.242
_diffrn_reflns_theta_max 26.781
_diffrn_reflns_theta_min 2.222
_diffrn_standards_number 0
_exptl_absorpt_coefficient_mu 5.062
_exptl_absorpt_correction_T_max 0.7454
_exptl_absorpt_correction_T_min 0.5774
_exptl_absorpt_correction_type multi-scan
_exptl_absorpt_process_details
'SADABS-2016/2 (Bruker,2016/2) was used for absorption correction. wR2(int) was 0.0687 before and 0.0450 after correction. The Ratio of minimum to maximum transmission is 0.7746. The \l/2 correction factor is Not present.'
_exptl_crystal_colour yellow
_exptl_crystal_colour_primary yellow
_exptl_crystal_density_diffrn 1.665
_exptl_crystal_description block
_exptl_crystal_F_000 1760
_exptl_crystal_size_max 0.316
_exptl_crystal_size_mid 0.22
_exptl_crystal_size_min 0.162
_refine_diff_density_max 1.202
_refine_diff_density_min -0.902
_refine_diff_density_rms 0.110
_refine_ls_extinction_method none
_refine_ls_goodness_of_fit_ref 1.221
_refine_ls_hydrogen_treatment constr
_refine_ls_matrix_type full
_refine_ls_number_parameters 616
_refine_ls_number_reflns 7585
_refine_ls_number_restraints 213
_refine_ls_restrained_S_all 1.215
_refine_ls_R_factor_all 0.0361
_refine_ls_R_factor_gt 0.0316
_refine_ls_shift/su_max 0.001
_refine_ls_shift/su_mean 0.000
_refine_ls_structure_factor_coef Fsqd
_refine_ls_weighting_details 'w=1/[\s^2^(Fo^2^)+(0.0032P)^2^+17.1504P] where P=(Fo^2^+2Fc^2^)/3'
_refine_ls_weighting_scheme calc
_refine_ls_wR_factor_gt 0.0673
_refine_ls_wR_factor_ref 0.0687
_reflns_Friedel_coverage 0.000
_reflns_number_gt 6971
_reflns_number_total 7585
_reflns_threshold_expression 'I > 2\s(I)'
_cod_data_source_file c9sc00278b2.cif
_cod_data_source_block Compound_5
_cod_database_code 1550682
_shelx_shelxl_version_number 2018/3
_shelx_space_group_comment
;
The symmetry employed for this shelxl refinement is uniquely defined
by the following loop, which should always be used as a source of
symmetry information in preference to the above space-group names.
They are only intended as comments.
;
_shelx_estimated_absorpt_t_max 0.494
_shelx_estimated_absorpt_t_min 0.298
_olex2_refinement_description
;
1. Fixed Uiso
 At 1.2 times of:
  All C(H) groups
 At 1.5 times of:
  All C(H,H,H) groups
2. Restrained distances
 S1A-C32
 1.84 with sigma of 0.02
 F3-C32
 1.3 with sigma of 0.02
 F1-C32
 1.3 with sigma of 0.02
 H22_$9-H33A
 2.02 with sigma of 0.01
3. Uiso/Uaniso restraints and constraints
Uanis(C7) \\sim Ueq: with sigma of 0.01 and sigma for terminal atoms of 0.02
Uanis(F1) \\sim Ueq, Uanis(F3) \\sim Ueq: with sigma of 0.004 and sigma for
terminal atoms of 0.008
Uanis(C32) \\sim Ueq: with sigma of 0.004 and sigma for terminal atoms of 0.008
Uanis(C10) \\sim Ueq: with sigma of 0.008 and sigma for terminal atoms of 0.016
Uanis(N1A) = Uanis(N1)
4. Rigid body (RIGU) restrains
 C36, C35, C34, C33, C37, N5
 with sigma for 1-2 distances of 0.004 and sigma for 1-3 distances of 0.004
 C7, C12, C11, C10, C9, C8, N1
 with sigma for 1-2 distances of 0.004 and sigma for 1-3 distances of 0.004
 N1A, C7A, C8A, C9A, C10A, C11A, C12A
 with sigma for 1-2 distances of 0.004 and sigma for 1-3 distances of 0.004
 F1A, F2A, F3A, C32A, S1, O3A, O2A, O1A
 with sigma for 1-2 distances of 0.004 and sigma for 1-3 distances of 0.004
 C37A, C36A, C35A, C34A, C33A, N5A
 with sigma for 1-2 distances of 0.004 and sigma for 1-3 distances of 0.004
5. Others
 Sof(C7)=Sof(C12)=Sof(H12)=Sof(C11)=Sof(H11)=Sof(C10)=Sof(H10)=Sof(C9)=Sof(H9)=
 Sof(C8)=Sof(H8)=Sof(N1)=1-FVAR(1)
 Sof(N1A)=Sof(C7A)=Sof(C8A)=Sof(H8A)=Sof(C9A)=Sof(H9A)=Sof(C10A)=Sof(H10A)=
 Sof(C11A)=Sof(H11A)=Sof(C12A)=Sof(H12A)=FVAR(1)
 Sof(C36)=Sof(H36)=Sof(C35)=Sof(H35)=Sof(C34)=Sof(H34)=Sof(C33)=Sof(H33)=
 Sof(C37)=Sof(H37)=Sof(N5)=1-FVAR(2)
 Sof(C37A)=Sof(H37A)=Sof(C36A)=Sof(H36A)=Sof(C35A)=Sof(H35A)=Sof(C34A)=
 Sof(H34A)=Sof(C33A)=Sof(H33A)=Sof(N5A)=FVAR(2)
 Sof(O3)=Sof(S1A)=Sof(O2)=Sof(O1)=1-FVAR(3)
 Sof(S1)=Sof(O3A)=Sof(O2A)=Sof(O1A)=FVAR(3)
 Sof(C32)=Sof(F3)=Sof(F1)=Sof(F2)=1-FVAR(4)
 Sof(F1A)=Sof(F2A)=Sof(F3A)=Sof(C32A)=FVAR(4)
6.a Aromatic/amide H refined with riding coordinates:
 C3(H3), C5(H5), C6(H6), C18(H18), C27(H27), C4(H4), C22(H22), C26(H26),
 C28(H28), C31(H31), C23(H23), C16(H16), C24(H24), C17(H17), C29(H29), C30(H30),
  C25(H25), C8A(H8A), C9A(H9A), C10A(H10A), C11A(H11A), C12A(H12A), C12(H12),
 C11(H11), C10(H10), C9(H9), C8(H8), C37A(H37A), C36A(H36A), C35A(H35A),
 C34A(H34A), C33A(H33A), C36(H36), C35(H35), C34(H34), C33(H33), C37(H37)
6.b Fitted hexagon refined as free rotating group:
 C7A(C8A,C9A,C10A,C11A,C12A), C37A(C36A,C35A,C34A,C33A,N5A)
6.c Idealised Me refined as rotating group:
 C21(H21A,H21B,H21C), C20(H20A,H20B,H20C)
;
_olex2_submission_special_instructions 'No special instructions were received'

loop_
_space_group_symop_operation_xyz
'x, y, z'
'-x, y+1/2, -z+1/2'
'-x, -y, -z'
'x, -y-1/2, z-1/2'

loop_
_atom_site_label
_atom_site_type_symbol
_atom_site_fract_x
_atom_site_fract_y
_atom_site_fract_z
_atom_site_U_iso_or_equiv
_atom_site_adp_type
_atom_site_occupancy
_atom_site_site_symmetry_order
_atom_site_calc_flag
_atom_site_refinement_flags_posn
_atom_site_refinement_flags_adp
_atom_site_refinement_flags_occupancy
_atom_site_disorder_assembly
_atom_site_disorder_group
Bi1 Bi 0.33634(2) 0.64305(2) 0.76710(2) 0.01793(5) Uani 1 1 d . . . . .
N2 N 0.1014(3) 0.5879(3) 0.66502(19) 0.0267(9) Uani 1 1 d . . . . .
C2 C 0.4643(4) 0.6075(3) 0.6962(2) 0.0172(8) Uani 1 1 d . . . . .
N3 N 0.3296(4) 0.7812(2) 0.7076(2) 0.0307(9) Uani 1 1 d . . . . .
C1 C 0.4096(4) 0.5732(3) 0.6362(2) 0.0244(9) Uani 1 1 d . . . . .
N1A N 0.283(2) 0.5787(9) 0.6220(9) 0.018(2) Uani 0.482(7) 1 d . U P A 1
C3 C 0.5882(4) 0.6178(3) 0.7059(2) 0.0191(8) Uani 1 1 d . . . . .
H3 H 0.625175 0.641878 0.746632 0.023 Uiso 1 1 calc R . . . .
N4 N 0.3491(3) 0.4953(2) 0.8054(2) 0.0271(8) Uani 1 1 d . . . . .
C13 C 0.2147(4) 0.5930(3) 0.6752(2) 0.0204(9) Uani 1 1 d . . . . .
C19 C -0.0037(4) 0.5651(3) 0.7642(2) 0.0273(10) Uani 1 1 d . . . . .
C14 C 0.0318(4) 0.6181(3) 0.7149(2) 0.0199(9) Uani 1 1 d . . . . .
C5 C 0.6034(4) 0.5574(3) 0.5974(2) 0.0287(10) Uani 1 1 d . . . . .
H5 H 0.651007 0.539611 0.563656 0.034 Uiso 1 1 calc R . . . .
C6 C 0.4808(4) 0.5470(4) 0.5867(2) 0.0336(12) Uani 1 1 d . . . . .
H6 H 0.444758 0.522298 0.546034 0.040 Uiso 1 1 calc R . . . .
C18 C -0.0772(5) 0.5982(4) 0.8097(3) 0.0398(13) Uani 1 1 d . . . . .
H18 H -0.101345 0.563472 0.844289 0.048 Uiso 1 1 calc R . . . .
C15 C -0.0113(4) 0.7015(3) 0.7087(3) 0.0320(11) Uani 1 1 d . . . . .
C27 C 0.3639(4) 0.4296(3) 0.7658(3) 0.0315(11) Uani 1 1 d . . . . .
H27 H 0.378795 0.439348 0.720415 0.038 Uiso 1 1 calc R . . . .
C4 C 0.6582(4) 0.5928(3) 0.6558(2) 0.0234(9) Uani 1 1 d . . . . .
H4 H 0.742581 0.600168 0.662061 0.028 Uiso 1 1 calc R . . . .
C22 C 0.3017(5) 0.8469(3) 0.7439(4) 0.0502(16) Uani 1 1 d . . . . .
H22 H 0.282929 0.837968 0.788679 0.060 Uiso 1 1 calc DR . . . .
C21 C 0.0325(5) 0.4752(3) 0.7670(3) 0.0433(14) Uani 1 1 d . . . . .
H21A H 0.021358 0.451565 0.721294 0.065 Uiso 1 1 calc GR . . . .
H21B H -0.017098 0.444601 0.796029 0.065 Uiso 1 1 calc GR . . . .
H21C H 0.116860 0.470605 0.785384 0.065 Uiso 1 1 calc GR . . . .
F1A F 0.3758(6) 0.7614(5) 0.9179(3) 0.077(2) Uani 0.670(6) 1 d . U P B 2
C26 C 0.3548(5) 0.7950(3) 0.6448(3) 0.0390(13) Uani 1 1 d . . . . .
H26 H 0.373803 0.749018 0.617884 0.047 Uiso 1 1 calc R . . . .
F2A F 0.5187(9) 0.8315(6) 0.9539(5) 0.092(3) Uani 0.670(6) 1 d . U P B 2
C28 C 0.3585(5) 0.3478(3) 0.7882(4) 0.0470(15) Uani 1 1 d . . . . .
H28 H 0.368736 0.302505 0.758710 0.056 Uiso 1 1 calc R . . . .
C31 C 0.3294(5) 0.4806(4) 0.8688(3) 0.0408(13) Uani 1 1 d . . . . .
H31 H 0.318597 0.526733 0.897377 0.049 Uiso 1 1 calc R . . . .
C23 C 0.2991(6) 0.9274(4) 0.7189(5) 0.065(2) Uani 1 1 d . . . . .
H23 H 0.278357 0.972620 0.746160 0.079 Uiso 1 1 calc R . . . .
C20 C 0.0167(5) 0.7554(4) 0.6507(4) 0.0516(17) Uani 1 1 d . . . . .
H20A H 0.098724 0.776557 0.659752 0.077 Uiso 1 1 calc GR . . . .
H20B H -0.039354 0.802326 0.645542 0.077 Uiso 1 1 calc GR . . . .
H20C H 0.008995 0.722271 0.609065 0.077 Uiso 1 1 calc GR . . . .
C16 C -0.0835(5) 0.7296(4) 0.7557(4) 0.0489(16) Uani 1 1 d . . . . .
H16 H -0.111808 0.785491 0.753076 0.059 Uiso 1 1 calc R . . . .
C24 C 0.3260(6) 0.9414(4) 0.6557(5) 0.068(2) Uani 1 1 d . . . . .
H24 H 0.325653 0.996363 0.637831 0.081 Uiso 1 1 calc R . . . .
C17 C -0.1150(5) 0.6789(4) 0.8057(4) 0.0555(18) Uani 1 1 d . . . . .
H17 H -0.163542 0.699945 0.837912 0.067 Uiso 1 1 calc R . . . .
C29 C 0.3382(6) 0.3340(4) 0.8536(4) 0.059(2) Uani 1 1 d . . . . .
H29 H 0.333950 0.278656 0.870146 0.071 Uiso 1 1 calc R . . . .
C30 C 0.3240(6) 0.4007(4) 0.8951(4) 0.0596(19) Uani 1 1 d . . . . .
H30 H 0.310782 0.392398 0.940937 0.071 Uiso 1 1 calc R . . . .
C25 C 0.3541(6) 0.8744(4) 0.6176(4) 0.0602(19) Uani 1 1 d . . . . .
H25 H 0.372923 0.882490 0.572702 0.072 Uiso 1 1 calc R . . . .
F3A F 0.4842(8) 0.7350(6) 1.0118(3) 0.116(4) Uani 0.670(6) 1 d . U P B 2
C32A C 0.4874(9) 0.7600(7) 0.9489(4) 0.048(2) Uani 0.670(6) 1 d . U P B 2
C7A C 0.2219(5) 0.5627(4) 0.5559(2) 0.0216(19) Uani 0.482(7) 1 d . U P A 1
C8A C 0.2065(6) 0.6279(3) 0.5097(3) 0.033(2) Uani 0.482(7) 1 d G U P A 1
H8A H 0.235837 0.681924 0.522051 0.040 Uiso 0.482(7) 1 calc R . P A 1
C9A C 0.1481(6) 0.6139(5) 0.4453(3) 0.041(3) Uani 0.482(7) 1 d G U P A 1
H9A H 0.137546 0.658399 0.413657 0.049 Uiso 0.482(7) 1 calc R . P A 1
C10A C 0.1051(6) 0.5348(5) 0.4271(3) 0.039(3) Uani 0.482(7) 1 d G U P A 1
H10A H 0.065233 0.525242 0.383135 0.047 Uiso 0.482(7) 1 calc R . P A 1
C11A C 0.1206(7) 0.4697(4) 0.4734(4) 0.036(3) Uani 0.482(7) 1 d G U P A 1
H11A H 0.091211 0.415609 0.461007 0.044 Uiso 0.482(7) 1 calc R . P A 1
C12A C 0.1790(7) 0.4836(4) 0.5378(3) 0.031(2) Uani 0.482(7) 1 d G U P A 1
H12A H 0.189502 0.439133 0.569402 0.037 Uiso 0.482(7) 1 calc R . P A 1
C7 C 0.2300(7) 0.5061(6) 0.5722(5) 0.0226(18) Uani 0.518(7) 1 d . U P A 2
C12 C 0.2246(8) 0.4205(6) 0.5760(5) 0.030(2) Uani 0.518(7) 1 d . U P A 2
H12 H 0.258781 0.392614 0.615663 0.036 Uiso 0.518(7) 1 calc R . P A 2
C11 C 0.1698(9) 0.3749(7) 0.5223(6) 0.041(2) Uani 0.518(7) 1 d . U P A 2
H11 H 0.166662 0.315785 0.524789 0.049 Uiso 0.518(7) 1 calc R . P A 2
C10 C 0.1207(9) 0.4149(9) 0.4661(6) 0.043(2) Uani 0.518(7) 1 d . U P A 2
H10 H 0.082970 0.383296 0.429299 0.052 Uiso 0.518(7) 1 calc R . P A 2
C9 C 0.1242(11) 0.4992(10) 0.4611(7) 0.037(3) Uani 0.518(7) 1 d . U P A 2
H9 H 0.088389 0.525957 0.421225 0.045 Uiso 0.518(7) 1 calc R . P A 2
C8 C 0.1825(8) 0.5485(7) 0.5163(5) 0.033(2) Uani 0.518(7) 1 d . U P A 2
H8 H 0.187279 0.607512 0.513586 0.040 Uiso 0.518(7) 1 calc R . P A 2
N1 N 0.286(2) 0.5523(8) 0.6302(9) 0.018(2) Uani 0.518(7) 1 d . U P A 2
C37A C 0.2237(16) 0.7836(12) 0.4543(8) 0.164(12) Uani 0.441(6) 1 d . U P C 2
H37A H 0.291813 0.814059 0.473359 0.197 Uiso 0.441(6) 1 calc R . P C 2
C36A C 0.1131(19) 0.7969(9) 0.4773(7) 0.127(9) Uani 0.441(6) 1 d G U P C 2
H36A H 0.105628 0.836391 0.512075 0.152 Uiso 0.441(6) 1 calc R . P C 2
C35A C 0.0135(14) 0.7523(9) 0.4493(7) 0.105(7) Uani 0.441(6) 1 d G U P C 2
H35A H -0.062087 0.761406 0.465020 0.126 Uiso 0.441(6) 1 calc R . P C 2
C34A C 0.0245(10) 0.6945(9) 0.3984(6) 0.104(7) Uani 0.441(6) 1 d G U P C 2
H34A H -0.043619 0.664088 0.379249 0.124 Uiso 0.441(6) 1 calc R . P C 2
C33A C 0.1351(11) 0.6813(8) 0.3754(6) 0.101(7) Uani 0.441(6) 1 d G U P C 2
H33A H 0.142565 0.641755 0.340532 0.122 Uiso 0.441(6) 1 calc DR . P C 2
N5A N 0.2347(11) 0.7258(11) 0.4033(8) 0.180(12) Uani 0.441(6) 1 d G U P C 2
C36 C 0.002(3) 0.9652(18) 0.5187(12) 0.139(8) Uani 0.559(6) 1 d . U P C -1
H36 H -0.045336 1.003720 0.540314 0.166 Uiso 0.559(6) 1 calc R . P C -1
C35 C -0.0513(17) 0.8960(15) 0.5084(9) 0.104(6) Uani 0.559(6) 1 d . U P C -1
H35 H -0.130694 0.885497 0.518084 0.125 Uiso 0.559(6) 1 calc R . P C -1
C34 C 0.0221(19) 0.8361(18) 0.4808(10) 0.124(7) Uani 0.559(6) 1 d . U P C -1
H34 H -0.001971 0.779775 0.472999 0.148 Uiso 0.559(6) 1 calc R . P C -1
C33 C 0.1278(19) 0.8652(16) 0.4667(10) 0.109(6) Uani 0.559(6) 1 d . U P C -1
H33 H 0.178827 0.827975 0.446294 0.131 Uiso 0.559(6) 1 calc R . P C -1
C37 C 0.101(2) 0.9967(16) 0.5080(9) 0.108(6) Uani 0.559(6) 1 d . U P C -1
H37 H 0.124118 1.052354 0.519341 0.129 Uiso 0.559(6) 1 calc R . P C -1
N5 N 0.167(2) 0.9429(14) 0.4792(11) 0.159(8) Uani 0.559(6) 1 d . U P C -1
S1 S 0.5868(10) 0.6851(7) 0.9169(5) 0.045(2) Uani 0.599(13) 1 d . U P B 1
O3A O 0.6944(6) 0.6926(7) 0.9442(3) 0.041(2) Uani 0.599(13) 1 d . U P B 2
O2A O 0.5787(10) 0.7385(7) 0.8395(5) 0.049(3) Uani 0.599(13) 1 d . U P B 2
O1A O 0.5211(7) 0.6160(4) 0.8968(6) 0.066(4) Uani 0.599(13) 1 d . U P B 2
O3 O 0.7037(13) 0.6355(14) 0.9353(8) 0.077(5) Uani 0.401(13) 1 d . . P B 1
S1A S 0.5819(11) 0.6927(7) 0.8996(5) 0.0215(17) Uani 0.401(13) 1 d D . P B 2
O2 O 0.5016(12) 0.6510(9) 0.9588(9) 0.088(7) Uani 0.401(13) 1 d . . P B 1
O1 O 0.5550(13) 0.6931(14) 0.8494(8) 0.065(6) Uani 0.401(13) 1 d . . P B 1
C32 C 0.641(2) 0.7799(14) 0.9461(10) 0.068(6) Uani 0.330(6) 1 d D U P B 1
F3 F 0.6945(15) 0.7819(10) 1.0081(8) 0.096(5) Uani 0.330(6) 1 d D U P B 1
F1 F 0.5712(18) 0.8417(10) 0.9424(10) 0.079(5) Uani 0.330(6) 1 d D U P B 1
F2 F 0.7134(19) 0.8104(9) 0.9051(9) 0.116(7) Uani 0.330(6) 1 d . . P B 1

loop_
_atom_site_aniso_label
_atom_site_aniso_U_11
_atom_site_aniso_U_22
_atom_site_aniso_U_33
_atom_site_aniso_U_23
_atom_site_aniso_U_13
_atom_site_aniso_U_12
Bi1 0.01958(8) 0.01833(8) 0.01701(8) -0.00604(6) 0.00703(5) -0.00114(6)
N2 0.0159(18) 0.040(2) 0.025(2) -0.0103(17) 0.0077(15) -0.0018(16)
C2 0.018(2) 0.0181(19) 0.0168(19) -0.0027(16) 0.0062(16) -0.0003(16)
N3 0.023(2) 0.0180(19) 0.052(3) 0.0003(18) 0.0091(19) -0.0009(15)
C1 0.016(2) 0.040(3) 0.018(2) -0.0104(19) 0.0058(17) -0.0035(19)
N1A 0.014(2) 0.027(8) 0.014(4) -0.004(5) 0.004(3) -0.002(7)
C3 0.020(2) 0.019(2) 0.019(2) -0.0019(16) 0.0015(16) -0.0022(16)
N4 0.023(2) 0.029(2) 0.030(2) 0.0061(17) 0.0080(16) 0.0002(16)
C13 0.018(2) 0.027(2) 0.017(2) -0.0061(17) 0.0044(16) -0.0014(17)
C19 0.018(2) 0.036(3) 0.029(2) 0.003(2) 0.0056(18) -0.0044(19)
C14 0.0107(18) 0.035(2) 0.0132(19) -0.0006(17) -0.0029(15) 0.0028(17)
C5 0.021(2) 0.044(3) 0.023(2) -0.010(2) 0.0081(18) -0.001(2)
C6 0.017(2) 0.064(4) 0.021(2) -0.019(2) 0.0066(18) -0.007(2)
C18 0.033(3) 0.063(4) 0.026(3) -0.006(2) 0.016(2) -0.014(3)
C15 0.019(2) 0.030(2) 0.048(3) -0.001(2) 0.008(2) 0.0013(19)
C27 0.020(2) 0.028(2) 0.045(3) -0.001(2) -0.001(2) -0.0007(19)
C4 0.014(2) 0.031(2) 0.025(2) -0.0021(18) 0.0044(17) -0.0007(17)
C22 0.046(3) 0.025(3) 0.081(5) -0.012(3) 0.015(3) -0.002(2)
C21 0.028(3) 0.035(3) 0.067(4) 0.013(3) 0.005(3) -0.005(2)
F1A 0.053(3) 0.116(6) 0.061(4) -0.013(4) 0.006(3) 0.037(3)
C26 0.032(3) 0.034(3) 0.051(3) 0.013(2) 0.001(2) 0.002(2)
F2A 0.117(7) 0.067(4) 0.106(6) -0.037(4) 0.067(6) -0.021(5)
C28 0.027(3) 0.025(3) 0.086(5) 0.004(3) -0.005(3) -0.001(2)
C31 0.044(3) 0.040(3) 0.041(3) 0.015(2) 0.019(3) 0.007(2)
C23 0.048(4) 0.023(3) 0.125(7) -0.002(4) 0.005(4) -0.003(3)
C20 0.030(3) 0.054(4) 0.070(4) 0.028(3) 0.000(3) 0.002(3)
C16 0.030(3) 0.041(3) 0.078(5) -0.012(3) 0.019(3) 0.011(2)
C24 0.044(4) 0.026(3) 0.127(7) 0.023(4) -0.013(4) -0.005(3)
C17 0.036(3) 0.065(4) 0.072(5) -0.027(4) 0.033(3) -0.003(3)
C29 0.040(3) 0.033(3) 0.104(6) 0.035(4) 0.012(4) 0.003(3)
C30 0.055(4) 0.063(4) 0.065(4) 0.039(4) 0.024(3) 0.011(3)
C25 0.049(4) 0.050(4) 0.078(5) 0.029(4) -0.008(3) -0.011(3)
F3A 0.129(7) 0.193(9) 0.036(3) 0.041(4) 0.051(4) 0.083(6)
C32A 0.059(5) 0.061(5) 0.026(4) -0.005(4) 0.010(4) 0.009(4)
C7A 0.011(4) 0.038(5) 0.016(4) -0.011(3) 0.004(3) 0.003(4)
C8A 0.027(5) 0.049(6) 0.023(4) -0.001(4) 0.002(4) 0.003(4)
C9A 0.032(6) 0.069(6) 0.022(4) 0.004(5) 0.003(4) 0.006(5)
C10A 0.017(5) 0.071(7) 0.029(6) -0.011(5) 0.008(4) 0.005(5)
C11A 0.016(6) 0.053(8) 0.041(7) -0.016(5) 0.006(5) -0.004(6)
C12A 0.017(5) 0.044(6) 0.032(5) -0.022(4) 0.011(4) -0.008(4)
C7 0.014(4) 0.033(4) 0.021(4) -0.010(3) 0.003(3) 0.003(3)
C12 0.019(4) 0.036(4) 0.035(5) -0.015(4) 0.002(3) -0.004(3)
C11 0.026(5) 0.047(6) 0.049(5) -0.027(4) 0.003(4) -0.005(4)
C10 0.019(4) 0.069(5) 0.043(5) -0.023(4) 0.008(4) 0.004(4)
C9 0.013(5) 0.078(6) 0.021(5) -0.005(5) 0.000(4) 0.017(5)
C8 0.022(5) 0.054(6) 0.024(4) -0.001(4) 0.008(3) 0.014(4)
N1 0.014(2) 0.027(8) 0.014(4) -0.004(5) 0.004(3) -0.002(7)
C37A 0.22(2) 0.16(2) 0.13(2) -0.024(16) 0.070(19) -0.12(2)
C36A 0.20(2) 0.122(19) 0.058(12) 0.020(11) 0.023(13) -0.080(16)
C35A 0.168(18) 0.074(13) 0.070(12) 0.018(8) 0.000(12) -0.017(12)
C34A 0.159(16) 0.084(13) 0.062(11) 0.016(8) -0.010(11) -0.005(13)
C33A 0.157(18) 0.104(15) 0.040(9) 0.027(9) 0.001(10) -0.035(12)
N5A 0.22(2) 0.22(3) 0.107(17) -0.035(16) 0.054(15) -0.127(19)
C36 0.140(15) 0.182(17) 0.092(16) 0.002(14) 0.005(13) -0.064(13)
C35 0.073(10) 0.167(16) 0.075(11) -0.016(11) 0.016(8) -0.022(9)
C34 0.105(13) 0.187(16) 0.084(13) 0.042(12) 0.033(11) 0.037(11)
C33 0.111(12) 0.135(13) 0.083(12) 0.040(11) 0.025(10) 0.029(11)
C37 0.125(15) 0.141(15) 0.058(10) -0.007(10) 0.012(10) -0.033(11)
N5 0.24(2) 0.127(13) 0.123(16) 0.041(12) 0.080(15) 0.011(12)
S1 0.040(3) 0.067(4) 0.029(4) -0.030(3) 0.012(3) -0.018(2)
O3A 0.020(3) 0.076(6) 0.026(3) -0.007(4) -0.003(3) 0.002(4)
O2A 0.066(6) 0.064(6) 0.021(4) 0.007(4) 0.020(4) 0.021(5)
O1A 0.042(4) 0.031(4) 0.119(9) 0.005(4) -0.016(5) 0.001(3)
O3 0.053(8) 0.109(15) 0.068(10) 0.024(10) -0.002(7) 0.025(9)
S1A 0.021(2) 0.031(2) 0.012(5) -0.006(3) 0.001(3) 0.0036(15)
O2 0.077(9) 0.068(10) 0.134(15) 0.052(10) 0.074(9) 0.021(7)
O1 0.042(7) 0.131(18) 0.020(8) -0.017(9) -0.010(6) 0.006(9)
C32 0.069(7) 0.068(7) 0.065(7) -0.001(4) 0.006(4) -0.001(4)
F3 0.115(8) 0.088(7) 0.081(7) -0.023(6) -0.002(6) -0.009(6)
F1 0.108(9) 0.055(7) 0.072(7) 0.004(6) 0.006(7) 0.010(6)
F2 0.179(19) 0.071(10) 0.102(13) -0.008(9) 0.032(12) -0.073(11)

loop_
_atom_type_symbol
_atom_type_description
_atom_type_scat_dispersion_real
_atom_type_scat_dispersion_imag
_atom_type_scat_source
C C 0.0033 0.0016 'International Tables Vol C Tables 4.2.6.8 and 6.1.1.4'
H H 0.0000 0.0000 'International Tables Vol C Tables 4.2.6.8 and 6.1.1.4'
Bi Bi -4.1077 10.2566 'International Tables Vol C Tables 4.2.6.8 and 6.1.1.4'
F F 0.0171 0.0103 'International Tables Vol C Tables 4.2.6.8 and 6.1.1.4'
N N 0.0061 0.0033 'International Tables Vol C Tables 4.2.6.8 and 6.1.1.4'
O O 0.0106 0.0060 'International Tables Vol C Tables 4.2.6.8 and 6.1.1.4'
S S 0.1246 0.1234 'International Tables Vol C Tables 4.2.6.8 and 6.1.1.4'

loop_
_geom_angle_atom_site_label_1
_geom_angle_atom_site_label_2
_geom_angle_atom_site_label_3
_geom_angle
_geom_angle_site_symmetry_3
C2 Bi1 N3 84.96(14) .
C2 Bi1 N4 86.06(14) .
C2 Bi1 C13 76.89(15) .
C2 Bi1 O1A 94.1(2) .
C2 Bi1 O1 82.0(3) .
N3 Bi1 O1A 119.31(16) .
N3 Bi1 O1 90.0(5) .
N4 Bi1 N3 169.41(13) .
N4 Bi1 O1A 66.96(16) .
N4 Bi1 O1 94.3(5) .
C13 Bi1 N3 87.08(15) .
C13 Bi1 N4 85.41(15) .
C13 Bi1 O1A 151.60(17) .
C13 Bi1 O1 158.8(3) .
C13 N2 C14 119.3(4) .
C1 C2 Bi1 113.3(3) .
C1 C2 C3 120.0(4) .
C3 C2 Bi1 126.7(3) .
C22 N3 Bi1 115.9(4) .
C26 N3 Bi1 126.3(3) .
C26 N3 C22 117.8(5) .
C2 C1 N1A 118.6(9) .
C2 C1 C6 119.3(4) .
C2 C1 N1 119.7(8) .
C6 C1 N1A 121.2(9) .
C6 C1 N1 120.2(8) .
C1 N1A C7A 122.1(18) .
C13 N1A C1 118.8(13) .
C13 N1A C7A 118.9(18) .
C2 C3 H3 119.9 .
C2 C3 C4 120.2(4) .
C4 C3 H3 119.9 .
C27 N4 Bi1 125.1(3) .
C31 N4 Bi1 116.8(3) .
C31 N4 C27 117.8(5) .
N2 C13 Bi1 130.2(3) .
N2 C13 N1A 119.6(9) .
N2 C13 N1 119.6(9) .
N1A C13 Bi1 109.6(9) .
N1 C13 Bi1 109.5(8) .
C14 C19 C18 117.6(5) .
C14 C19 C21 121.0(4) .
C18 C19 C21 121.3(5) .
N2 C14 C15 118.1(4) .
C19 C14 N2 120.8(4) .
C19 C14 C15 120.8(4) .
C6 C5 H5 119.2 .
C4 C5 H5 119.2 .
C4 C5 C6 121.6(4) .
C1 C6 H6 120.1 .
C5 C6 C1 119.7(4) .
C5 C6 H6 120.1 .
C19 C18 H18 119.1 .
C17 C18 C19 121.8(5) .
C17 C18 H18 119.1 .
C14 C15 C20 120.4(5) .
C16 C15 C14 117.9(5) .
C16 C15 C20 121.5(5) .
N4 C27 H27 118.7 .
N4 C27 C28 122.7(5) .
C28 C27 H27 118.7 .
C3 C4 H4 120.4 .
C5 C4 C3 119.1(4) .
C5 C4 H4 120.4 .
N3 C22 H22 118.7 .
N3 C22 C23 122.5(7) .
C23 C22 H22 118.7 .
C19 C21 H21A 109.5 .
C19 C21 H21B 109.5 .
C19 C21 H21C 109.5 .
H21A C21 H21B 109.5 .
H21A C21 H21C 109.5 .
H21B C21 H21C 109.5 .
C32A F1A N5A 162.0(14) 4_576
N3 C26 H26 119.0 .
N3 C26 C25 121.9(6) .
C25 C26 H26 119.0 .
C27 C28 H28 120.7 .
C29 C28 C27 118.6(6) .
C29 C28 H28 120.7 .
N4 C31 H31 118.6 .
N4 C31 C30 122.9(6) .
C30 C31 H31 118.6 .
C22 C23 H23 120.2 .
C24 C23 C22 119.6(7) .
C24 C23 H23 120.2 .
C15 C20 H20A 109.5 .
C15 C20 H20B 109.5 .
C15 C20 H20C 109.5 .
H20A C20 H20B 109.5 .
H20A C20 H20C 109.5 .
H20B C20 H20C 109.5 .
C15 C16 H16 119.3 .
C17 C16 C15 121.4(5) .
C17 C16 H16 119.3 .
C23 C24 H24 120.8 .
C23 C24 C25 118.5(6) .
C25 C24 H24 120.8 .
C18 C17 C16 120.2(5) .
C18 C17 H17 119.9 .
C16 C17 H17 119.9 .
C28 C29 H29 120.3 .
C28 C29 C30 119.5(5) .
C30 C29 H29 120.3 .
C31 C30 H30 120.7 .
C29 C30 C31 118.5(6) .
C29 C30 H30 120.7 .
C26 C25 H25 120.2 .
C24 C25 C26 119.7(7) .
C24 C25 H25 120.2 .
F1A C32A S1A 109.2(7) .
F2A C32A F1A 105.9(10) .
F2A C32A F3A 104.5(10) .
F2A C32A S1A 114.6(9) .
F3A C32A F1A 108.5(9) .
F3A C32A S1A 113.7(8) .
C8A C7A N1A 119.0(7) .
C8A C7A C12A 120.0 .
C12A C7A N1A 121.0(7) .
C7A C8A H8A 120.0 .
C7A C8A C9A 120.0 .
C9A C8A H8A 120.0 .
C8A C9A H9A 120.0 .
C10A C9A C8A 120.0 .
C10A C9A H9A 120.0 .
C9A C10A H10A 120.0 .
C9A C10A C11A 120.0 .
C11A C10A H10A 120.0 .
C10A C11A H11A 120.0 .
C10A C11A C12A 120.0 .
C12A C11A H11A 120.0 .
C7A C12A H12A 120.0 .
C11A C12A C7A 120.0 .
C11A C12A H12A 120.0 .
C12 C7 N1 118.9(9) .
C8 C7 C12 121.8(10) .
C8 C7 N1 119.2(10) .
C7 C12 H12 119.9 .
C7 C12 C11 120.3(10) .
C11 C12 H12 119.9 .
C12 C11 H11 120.2 .
C10 C11 C12 119.6(11) .
C10 C11 H11 120.2 .
C11 C10 H10 119.3 .
C11 C10 C9 121.4(11) .
C9 C10 H10 119.3 .
C10 C9 H9 119.9 .
C10 C9 C8 120.1(13) .
C8 C9 H9 119.9 .
C7 C8 C9 116.7(11) .
C7 C8 H8 121.6 .
C9 C8 H8 121.6 .
C1 N1 C13 117.0(12) .
C1 N1 C7 121.0(16) .
C13 N1 C7 120.7(16) .
C36A C37A H37A 120.0 .
C36A C37A N5A 120.0 .
N5A C37A H37A 120.0 .
C37A C36A H36A 120.0 .
C35A C36A C37A 120.0 .
C35A C36A H36A 120.0 .
C36A C35A H35A 120.0 .
C34A C35A C36A 120.0 .
C34A C35A H35A 120.0 .
C35A C34A H34A 120.0 .
C35A C34A C33A 120.0 .
C33A C34A H34A 120.0 .
C34A C33A H33A 120.0 .
N5A C33A C34A 120.0 .
N5A C33A H33A 120.0 .
C33A N5A C37A 120.0 .
C35 C36 H36 111.4 .
C37 C36 H36 111.4 .
C37 C36 C35 137(3) .
C36 C35 H35 124.1 .
C36 C35 C34 112(2) .
C34 C35 H35 124.1 .
C35 C34 H34 122.7 .
C33 C34 C35 115(3) .
C33 C34 H34 122.7 .
C34 C33 H33 117.8 .
N5 C33 C34 124(3) .
N5 C33 H33 117.8 .
C36 C37 H37 124.4 .
C36 C37 N5 111(3) .
N5 C37 H37 124.4 .
C37 N5 C33 120(2) .
O3 S1 C32 96.7(12) .
O2 S1 O3 105.7(10) .
O2 S1 C32 111.8(13) .
O1 S1 O3 113.9(12) .
O1 S1 O2 119.4(13) .
O1 S1 C32 107.2(15) .
S1A O1A Bi1 100.5(6) .
O3A S1A C32A 100.7(7) .
O2A S1A C32A 100.7(7) .
O2A S1A O3A 117.1(11) .
O2A S1A O1A 117.5(10) .
O1A S1A C32A 102.9(9) .
O1A S1A O3A 113.9(8) .
S1 O1 Bi1 130.0(13) .
F3 C32 S1 116.7(17) .
F3 C32 F2 109(2) .
F1 C32 S1 118.8(18) .
F1 C32 F3 104.6(19) .
F1 C32 F2 96(2) .
F2 C32 S1 109.9(15) .

loop_
_geom_bond_atom_site_label_1
_geom_bond_atom_site_label_2
_geom_bond_distance
_geom_bond_site_symmetry_2
Bi1 C2 2.202(4) .
Bi1 N3 2.510(4) .
Bi1 N4 2.488(4) .
Bi1 C13 2.299(4) .
Bi1 O1A 3.154(9) .
Bi1 O1 2.907(15) .
N2 C13 1.269(6) .
N2 C14 1.419(5) .
C2 C1 1.394(6) .
C2 C3 1.394(6) .
N3 C22 1.335(7) .
N3 C26 1.332(7) .
C1 N1A 1.43(3) .
C1 C6 1.402(6) .
C1 N1 1.42(2) .
N1A C13 1.39(2) .
N1A C7A 1.433(19) .
C3 H3 0.9500 .
C3 C4 1.398(6) .
N4 C27 1.337(6) .
N4 C31 1.327(6) .
C13 N1 1.43(2) .
C19 C14 1.391(6) .
C19 C18 1.398(7) .
C19 C21 1.497(7) .
C14 C15 1.423(6) .
C5 H5 0.9500 .
C5 C6 1.381(6) .
C5 C4 1.375(6) .
C6 H6 0.9500 .
C18 H18 0.9500 .
C18 C17 1.361(9) .
C15 C20 1.504(8) .
C15 C16 1.383(7) .
C27 H27 0.9500 .
C27 C28 1.389(7) .
C4 H4 0.9500 .
C22 H22 0.9500 .
C22 C23 1.383(9) .
C21 H21A 0.9800 .
C21 H21B 0.9800 .
C21 H21C 0.9800 .
F1A C32A 1.334(11) .
F1A N5A 1.59(8) 4_576
C26 H26 0.9500 .
C26 C25 1.382(8) .
F2A C32A 1.201(13) .
C28 H28 0.9500 .
C28 C29 1.364(10) .
C31 H31 0.9500 .
C31 C30 1.388(8) .
C23 H23 0.9500 .
C23 C24 1.348(11) .
C20 H20A 0.9800 .
C20 H20B 0.9800 .
C20 H20C 0.9800 .
C16 H16 0.9500 .
C16 C17 1.364(9) .
C24 H24 0.9500 .
C24 C25 1.373(11) .
C17 H17 0.9500 .
C29 H29 0.9500 .
C29 C30 1.373(10) .
C30 H30 0.9500 .
C25 H25 0.9500 .
F3A C32A 1.320(10) .
C32A S1A 1.869(14) .
C7A C8A 1.3900 .
C7A C12A 1.3900 .
C8A H8A 0.9500 .
C8A C9A 1.3900 .
C9A H9A 0.9500 .
C9A C10A 1.3900 .
C10A H10A 0.9500 .
C10A C11A 1.3900 .
C11A H11A 0.9500 .
C11A C12A 1.3900 .
C12A H12A 0.9500 .
C7 C12 1.376(14) .
C7 C8 1.361(14) .
C7 N1 1.454(19) .
C12 H12 0.9500 .
C12 C11 1.380(13) .
C11 H11 0.9500 .
C11 C10 1.351(17) .
C10 H10 0.9500 .
C10 C9 1.36(2) .
C9 H9 0.9500 .
C9 C8 1.448(17) .
C8 H8 0.9500 .
C37A H37A 0.9500 .
C37A C36A 1.3900 .
C37A N5A 1.3900 .
C36A H36A 0.9500 .
C36A C35A 1.3900 .
C35A H35A 0.9500 .
C35A C34A 1.3900 .
C34A H34A 0.9500 .
C34A C33A 1.3900 .
C33A H33A 0.9500 .
C33A N5A 1.3900 .
C36 H36 0.9500 .
C36 C35 1.27(3) .
C36 C37 1.26(3) .
C35 H35 0.9500 .
C35 C34 1.42(3) .
C34 H34 0.9500 .
C34 C33 1.34(3) .
C33 H33 0.9500 .
C33 N5 1.33(3) .
C37 H37 0.9500 .
C37 N5 1.31(3) .
S1 O3 1.545(19) .
S1 O2 1.448(15) .
S1 O1 1.356(17) .
S1 C32 1.71(3) .
O3A S1A 1.461(14) .
O2A S1A 1.400(12) .
O1A S1A 1.405(16) .
C32 F3 1.310(16) .
C32 F1 1.260(17) .
C32 F2 1.31(3) .
